data_8102715
loop_
_publ_author_name
'Yingjie Cai'
'Xia Zhou'
'Zhen Gui'
'Yuguang Li'

_publ_section_title
;
 Crystal structure of
 monoaquabis(imidazole)-bis(4-methoxybenzoato)copper(II),
 Cu(H2O)(C8H7O3)2(C3N2H4)2
;
_journal_issue 2
_journal_name_full 'Zeitschrift f\"ur Kristallographie - New Crystal Structures'
_journal_page_first 361
_journal_volume 225
_journal_year 2010
_chemical_formula_moiety 'C22 H20 Br4 Co N2 O2'
_chemical_formula_sum 'C22 H20 Br4 Co N2 O2'
_chemical_formula_weight 722.97
_space_group_IT_number 2
_symmetry_cell_setting triclinic
_symmetry_space_group_name_Hall '-P 1'
_symmetry_space_group_name_H-M 'P -1'
_atom_sites_solution_hydrogens geom
_atom_sites_solution_primary direct
_atom_sites_solution_secondary difmap
_audit_creation_method SHELXL-97
_cell_angle_alpha 93.166(8)
_cell_angle_beta 108.219(7)
_cell_angle_gamma 95.718(8)
_cell_formula_units_Z 2
_cell_length_a 8.0879(11)
_cell_length_b 12.2991(19)
_cell_length_c 12.7960(17)
_cell_measurement_reflns_used 2372
_cell_measurement_temperature 296(2)
_cell_measurement_theta_max 27.10
_cell_measurement_theta_min 2.48
_cell_volume 1198.0(3)
_computing_cell_refinement SMART
_computing_data_collection 'SMART (Bruker, 2000)'
_computing_data_reduction 'SAINT (Bruker, 2000)'
_computing_molecular_graphics SHELXTL
_computing_publication_material SHELXTL
_computing_structure_refinement SHELXTL
_computing_structure_solution 'SHELXTL (Bruker, 2000)'
_diffrn_ambient_temperature 296(2)
_diffrn_measured_fraction_theta_full 0.985
_diffrn_measured_fraction_theta_max 0.985
_diffrn_measurement_device_type 'Bruker Smart Apex CCD'
_diffrn_measurement_method 'phi and omega scans'
_diffrn_radiation_monochromator graphite
_diffrn_radiation_source 'fine-focus sealed tube'
_diffrn_radiation_type MoK\a
_diffrn_radiation_wavelength 0.71073
_diffrn_reflns_av_R_equivalents 0.0248
_diffrn_reflns_av_sigmaI/netI 0.0539
_diffrn_reflns_limit_h_max 9
_diffrn_reflns_limit_h_min -9
_diffrn_reflns_limit_k_max 15
_diffrn_reflns_limit_k_min -11
_diffrn_reflns_limit_l_max 14
_diffrn_reflns_limit_l_min -15
_diffrn_reflns_number 6681
_diffrn_reflns_theta_full 26.00
_diffrn_reflns_theta_max 26.00
_diffrn_reflns_theta_min 1.67
_exptl_absorpt_coefficient_mu 7.409
_exptl_absorpt_correction_T_max 0.2925
_exptl_absorpt_correction_T_min 0.1556
_exptl_absorpt_correction_type multi-scan
_exptl_absorpt_process_details 'SADABS; Bruker, 2000'
_exptl_crystal_colour brown
_exptl_crystal_density_diffrn 2.004
_exptl_crystal_density_method 'not measured'
_exptl_crystal_description block
_exptl_crystal_F_000 698
_exptl_crystal_size_max 0.40
_exptl_crystal_size_mid 0.30
_exptl_crystal_size_min 0.22
_refine_diff_density_max 0.526
_refine_diff_density_min -0.470
_refine_diff_density_rms 0.094
_refine_ls_extinction_method none
_refine_ls_goodness_of_fit_ref 1.024
_refine_ls_hydrogen_treatment constr
_refine_ls_matrix_type full
_refine_ls_number_parameters 280
_refine_ls_number_reflns 4621
_refine_ls_number_restraints 0
_refine_ls_restrained_S_all 1.024
_refine_ls_R_factor_all 0.0606
_refine_ls_R_factor_gt 0.0367
_refine_ls_shift/su_max 0.000
_refine_ls_shift/su_mean 0.000
_refine_ls_structure_factor_coef Fsqd
_refine_ls_weighting_details 'calc w=1/[\s^2^(Fo^2^)+(0.0326P)^2^+0.8619P] where P=(Fo^2^+2Fc^2^)/3'
_refine_ls_weighting_scheme calc
_refine_ls_wR_factor_gt 0.0798
_refine_ls_wR_factor_ref 0.0877
_reflns_number_gt 3365
_reflns_number_total 4621
_reflns_threshold_expression >2sigma(I)
_cod_data_source_file 1267-2994.cff
_cod_data_source_block complex-1
_cod_depositor_comments
;
The following automatic conversions were performed:
'_symmetry_cell_setting' value 'Triclinic' changed to 'triclinic'
according to '/home/saulius/struct/CIF-dictionaries/cif_core.dic'
dictionary named 'cif_core.dic' version 2.4.1 from 2010-06-29.

Automatic conversion script
Id: cif_fix_enum 1555 2011-01-17 13:19:09Z saulius 
;
_cod_original_sg_symbol_H-M P-1
_cod_database_code 8102715

loop_
_symmetry_equiv_pos_as_xyz
'x, y, z'
'-x, -y, -z'

loop_
_atom_site_label
_atom_site_type_symbol
_atom_site_fract_x
_atom_site_fract_y
_atom_site_fract_z
_atom_site_U_iso_or_equiv
_atom_site_adp_type
_atom_site_occupancy
_atom_site_symmetry_multiplicity
_atom_site_calc_flag
_atom_site_refinement_flags
_atom_site_disorder_assembly
_atom_site_disorder_group
Co1 Co 0.08127(8) 0.67109(5) 0.30778(5) 0.03011(15) Uani 1 1 d . . .
Br1 Br 0.16619(6) 0.29610(4) 0.22260(4) 0.04368(15) Uani 1 1 d . . .
Br2 Br -0.41160(7) 0.27486(5) -0.16330(5) 0.05932(19) Uani 1 1 d . . .
Br3 Br 0.64737(6) 0.88365(4) 0.48103(5) 0.04631(15) Uani 1 1 d . . .
Br4 Br 0.50630(8) 0.89925(6) 0.88565(4) 0.0691(2) Uani 1 1 d . . .
N1 N -0.0796(4) 0.7163(3) 0.1683(3) 0.0291(8) Uani 1 1 d . . .
N2 N -0.0376(4) 0.6682(3) 0.4222(3) 0.0304(8) Uani 1 1 d . . .
O1 O 0.0931(4) 0.5284(2) 0.2460(2) 0.0341(7) Uani 1 1 d . . .
O2 O 0.2877(4) 0.7608(3) 0.3984(2) 0.0377(7) Uani 1 1 d . . .
C1 C -0.0180(5) 0.4782(3) 0.1560(3) 0.0266(9) Uani 1 1 d . . .
C2 C -0.0148(5) 0.3665(3) 0.1284(3) 0.0290(10) Uani 1 1 d . . .
C3 C -0.1316(5) 0.3061(3) 0.0386(4) 0.0311(10) Uani 1 1 d . . .
H3 H -0.1261 0.2316 0.0259 0.037 Uiso 1 1 calc R . .
C4 C -0.2591(5) 0.3578(4) -0.0338(4) 0.0332(10) Uani 1 1 d . . .
C5 C -0.2637(6) 0.4683(4) -0.0173(4) 0.0327(10) Uani 1 1 d . . .
H5 H -0.3448 0.5028 -0.0692 0.039 Uiso 1 1 calc R . .
C6 C -0.1466(5) 0.5300(3) 0.0776(3) 0.0275(9) Uani 1 1 d . . .
C7 C -0.1635(5) 0.6451(3) 0.0876(4) 0.0294(10) Uani 1 1 d . . .
H7 H -0.2450 0.6708 0.0284 0.035 Uiso 1 1 calc R . .
C8 C -0.1132(6) 0.8311(4) 0.1565(4) 0.0390(12) Uani 1 1 d . . .
H8 H -0.2089 0.8364 0.0882 0.047 Uiso 1 1 calc R . .
C9 C 0.0426(9) 0.9166(4) 0.1666(6) 0.0714(19) Uani 1 1 d . . .
H9A H 0.1542 0.8979 0.2129 0.086 Uiso 1 1 calc R . .
H9B H 0.0500 0.9384 0.0963 0.086 Uiso 1 1 calc R . .
C10 C -0.0407(7) 0.9958(4) 0.2247(6) 0.0627(17) Uani 1 1 d . . .
H10A H 0.0420 1.0394 0.2885 0.075 Uiso 1 1 calc R . .
H10B H -0.1150 1.0415 0.1757 0.075 Uiso 1 1 calc R . .
C11 C -0.1400(7) 0.8967(4) 0.2527(5) 0.0538(15) Uani 1 1 d . . .
H11A H -0.2619 0.9043 0.2437 0.065 Uiso 1 1 calc R . .
H11B H -0.0818 0.8722 0.3243 0.065 Uiso 1 1 calc R . .
C12 C 0.3256(6) 0.7890(3) 0.5038(4) 0.0321(10) Uani 1 1 d . . .
C13 C 0.4935(5) 0.8485(3) 0.5615(4) 0.0325(10) Uani 1 1 d . . .
C14 C 0.5452(6) 0.8807(4) 0.6728(4) 0.0388(12) Uani 1 1 d . . .
H14 H 0.6558 0.9188 0.7082 0.047 Uiso 1 1 calc R . .
C15 C 0.4308(6) 0.8556(4) 0.7316(4) 0.0417(12) Uani 1 1 d . . .
C16 C 0.2698(6) 0.8000(4) 0.6806(4) 0.0344(11) Uani 1 1 d . . .
H16 H 0.1951 0.7835 0.7215 0.041 Uiso 1 1 calc R . .
C17 C 0.2137(6) 0.7667(4) 0.5673(4) 0.0327(10) Uani 1 1 d . . .
C18 C 0.0376(6) 0.7101(4) 0.5213(4) 0.0336(10) Uani 1 1 d . . .
H18 H -0.0280 0.7035 0.5693 0.040 Uiso 1 1 calc R . .
C19 C -0.2222(6) 0.6203(4) 0.3894(4) 0.0369(11) Uani 1 1 d . . .
H19 H -0.2957 0.6745 0.3522 0.044 Uiso 1 1 calc R . .
C20 C -0.2783(7) 0.5115(4) 0.3182(5) 0.0517(14) Uani 1 1 d . . .
H20A H -0.1885 0.4625 0.3316 0.062 Uiso 1 1 calc R . .
H20B H -0.3298 0.5186 0.2399 0.062 Uiso 1 1 calc R . .
C21 C -0.4135(7) 0.4868(4) 0.3785(5) 0.0501(14) Uani 1 1 d . . .
H21A H -0.5287 0.5068 0.3405 0.060 Uiso 1 1 calc R . .
H21B H -0.4214 0.4123 0.3996 0.060 Uiso 1 1 calc R . .
C22 C -0.3007(7) 0.5713(5) 0.4725(4) 0.0506(14) Uani 1 1 d . . .
H22A H -0.3674 0.6198 0.5009 0.061 Uiso 1 1 calc R . .
H22B H -0.2175 0.5402 0.5319 0.061 Uiso 1 1 calc R . .

loop_
_atom_site_aniso_label
_atom_site_aniso_U_11
_atom_site_aniso_U_22
_atom_site_aniso_U_33
_atom_site_aniso_U_23
_atom_site_aniso_U_13
_atom_site_aniso_U_12
Co1 0.0315(3) 0.0302(3) 0.0247(3) -0.0039(2) 0.0059(2) -0.0010(2)
Br1 0.0452(3) 0.0356(3) 0.0435(3) 0.0027(2) 0.0033(2) 0.0101(2)
Br2 0.0501(3) 0.0509(3) 0.0520(3) -0.0192(3) -0.0120(3) -0.0045(2)
Br3 0.0368(3) 0.0466(3) 0.0563(3) 0.0012(2) 0.0190(2) -0.0031(2)
Br4 0.0542(4) 0.1080(5) 0.0303(3) -0.0202(3) -0.0034(3) 0.0108(3)
N1 0.034(2) 0.0222(19) 0.029(2) 0.0033(16) 0.0087(16) 0.0002(15)
N2 0.031(2) 0.031(2) 0.026(2) -0.0007(16) 0.0067(16) -0.0039(16)
O1 0.0359(17) 0.0336(18) 0.0269(17) -0.0054(13) 0.0032(13) 0.0035(13)
O2 0.0352(18) 0.0450(19) 0.0297(18) -0.0050(14) 0.0111(13) -0.0087(14)
C1 0.025(2) 0.027(2) 0.027(2) -0.0002(18) 0.0082(18) -0.0026(17)
C2 0.030(2) 0.029(2) 0.029(2) 0.0022(19) 0.0117(19) 0.0007(18)
C3 0.035(3) 0.023(2) 0.035(3) -0.0007(19) 0.014(2) -0.0048(18)
C4 0.026(2) 0.036(3) 0.031(3) -0.005(2) 0.0045(19) -0.0072(19)
C5 0.028(2) 0.034(3) 0.032(3) -0.001(2) 0.0061(19) 0.0034(19)
C6 0.025(2) 0.028(2) 0.028(2) -0.0009(18) 0.0087(18) -0.0015(17)
C7 0.029(2) 0.029(2) 0.029(2) 0.0052(19) 0.0084(18) 0.0015(18)
C8 0.043(3) 0.026(3) 0.040(3) 0.000(2) 0.002(2) 0.004(2)
C9 0.079(5) 0.039(3) 0.113(6) 0.006(3) 0.056(4) 0.005(3)
C10 0.047(3) 0.039(3) 0.097(5) -0.011(3) 0.019(3) 0.001(3)
C11 0.052(3) 0.035(3) 0.076(4) 0.000(3) 0.023(3) 0.009(2)
C12 0.030(2) 0.029(2) 0.031(3) -0.0060(19) 0.0029(19) 0.0047(19)
C13 0.028(2) 0.030(2) 0.038(3) 0.002(2) 0.0068(19) 0.0035(19)
C14 0.028(3) 0.039(3) 0.039(3) -0.008(2) -0.003(2) 0.008(2)
C15 0.033(3) 0.052(3) 0.029(3) -0.014(2) -0.004(2) 0.010(2)
C16 0.038(3) 0.042(3) 0.026(2) 0.004(2) 0.011(2) 0.010(2)
C17 0.031(2) 0.032(3) 0.030(3) -0.0045(19) 0.0031(19) 0.0035(19)
C18 0.036(3) 0.037(3) 0.031(3) 0.003(2) 0.016(2) -0.003(2)
C19 0.030(3) 0.041(3) 0.037(3) 0.002(2) 0.009(2) -0.002(2)
C20 0.042(3) 0.052(3) 0.057(4) -0.016(3) 0.019(3) -0.013(2)
C21 0.041(3) 0.048(3) 0.062(4) 0.000(3) 0.021(3) -0.009(2)
C22 0.039(3) 0.071(4) 0.043(3) 0.000(3) 0.019(2) -0.005(3)

loop_
_atom_type_symbol
_atom_type_description
_atom_type_scat_dispersion_real
_atom_type_scat_dispersion_imag
_atom_type_scat_source
C C 0.0033 0.0016 'International Tables Vol C Tables 4.2.6.8 and 6.1.1.4'
H H 0.0000 0.0000 'International Tables Vol C Tables 4.2.6.8 and 6.1.1.4'
N N 0.0061 0.0033 'International Tables Vol C Tables 4.2.6.8 and 6.1.1.4'
O O 0.0106 0.0060 'International Tables Vol C Tables 4.2.6.8 and 6.1.1.4'
Co Co 0.3494 0.9721 'International Tables Vol C Tables 4.2.6.8 and 6.1.1.4'
Br Br -0.2901 2.4595 'International Tables Vol C Tables 4.2.6.8 and 6.1.1.4'

loop_
_geom_angle_atom_site_label_1
_geom_angle_atom_site_label_2
_geom_angle_atom_site_label_3
_geom_angle
_geom_angle_site_symmetry_1
_geom_angle_site_symmetry_3
_geom_angle_publ_flag
O2 Co1 O1 121.00(13) . . ?
O2 Co1 N2 95.10(14) . . ?
O1 Co1 N2 113.24(14) . . ?
O2 Co1 N1 123.54(14) . . ?
O1 Co1 N1 95.09(13) . . ?
N2 Co1 N1 109.48(14) . . ?
C7 N1 C8 117.5(4) . . ?
C7 N1 Co1 120.9(3) . . ?
C8 N1 Co1 121.5(3) . . ?
C18 N2 C19 118.9(4) . . ?
C18 N2 Co1 122.7(3) . . ?
C19 N2 Co1 118.3(3) . . ?
C1 O1 Co1 125.3(3) . . ?
C12 O2 Co1 125.6(3) . . ?
O1 C1 C2 120.4(4) . . ?
O1 C1 C6 124.1(4) . . ?
C2 C1 C6 115.5(4) . . ?
C3 C2 C1 124.3(4) . . ?
C3 C2 Br1 118.2(3) . . ?
C1 C2 Br1 117.5(3) . . ?
C2 C3 C4 118.8(4) . . ?
C2 C3 H3 120.6 . . ?
C4 C3 H3 120.6 . . ?
C5 C4 C3 120.7(4) . . ?
C5 C4 Br2 120.8(3) . . ?
C3 C4 Br2 118.3(3) . . ?
C4 C5 C6 120.5(4) . . ?
C4 C5 H5 119.8 . . ?
C6 C5 H5 119.8 . . ?
C5 C6 C1 120.1(4) . . ?
C5 C6 C7 116.1(4) . . ?
C1 C6 C7 123.8(4) . . ?
N1 C7 C6 127.7(4) . . ?
N1 C7 H7 116.2 . . ?
C6 C7 H7 116.2 . . ?
N1 C8 C11 118.6(4) . . ?
N1 C8 C9 117.7(4) . . ?
C11 C8 C9 87.5(4) . . ?
N1 C8 H8 110.4 . . ?
C11 C8 H8 110.4 . . ?
C9 C8 H8 110.4 . . ?
C10 C9 C8 87.7(4) . . ?
C10 C9 H9A 114.0 . . ?
C8 C9 H9A 114.0 . . ?
C10 C9 H9B 114.0 . . ?
C8 C9 H9B 114.0 . . ?
H9A C9 H9B 111.2 . . ?
C11 C10 C9 87.8(4) . . ?
C11 C10 H10A 114.0 . . ?
C9 C10 H10A 114.0 . . ?
C11 C10 H10B 114.0 . . ?
C9 C10 H10B 114.0 . . ?
H10A C10 H10B 111.2 . . ?
C10 C11 C8 88.2(4) . . ?
C10 C11 H11A 114.0 . . ?
C8 C11 H11A 114.0 . . ?
C10 C11 H11B 114.0 . . ?
C8 C11 H11B 114.0 . . ?
H11A C11 H11B 111.2 . . ?
O2 C12 C17 125.6(4) . . ?
O2 C12 C13 118.4(4) . . ?
C17 C12 C13 116.0(4) . . ?
C14 C13 C12 122.3(4) . . ?
C14 C13 Br3 119.5(3) . . ?
C12 C13 Br3 118.2(3) . . ?
C13 C14 C15 119.3(4) . . ?
C13 C14 H14 120.3 . . ?
C15 C14 H14 120.3 . . ?
C16 C15 C14 120.6(4) . . ?
C16 C15 Br4 120.8(4) . . ?
C14 C15 Br4 118.6(3) . . ?
C15 C16 C17 121.2(4) . . ?
C15 C16 H16 119.4 . . ?
C17 C16 H16 119.4 . . ?
C16 C17 C12 120.5(4) . . ?
C16 C17 C18 116.3(4) . . ?
C12 C17 C18 123.3(4) . . ?
N2 C18 C17 127.1(4) . . ?
N2 C18 H18 116.5 . . ?
C17 C18 H18 116.5 . . ?
N2 C19 C20 118.8(4) . . ?
N2 C19 C22 121.4(4) . . ?
C20 C19 C22 89.2(4) . . ?
N2 C19 H19 108.6 . . ?
C20 C19 H19 108.6 . . ?
C22 C19 H19 108.6 . . ?
C19 C20 C21 87.1(4) . . ?
C19 C20 H20A 114.1 . . ?
C21 C20 H20A 114.1 . . ?
C19 C20 H20B 114.1 . . ?
C21 C20 H20B 114.1 . . ?
H20A C20 H20B 111.3 . . ?
C22 C21 C20 88.2(4) . . ?
C22 C21 H21A 114.0 . . ?
C20 C21 H21A 114.0 . . ?
C22 C21 H21B 114.0 . . ?
C20 C21 H21B 114.0 . . ?
H21A C21 H21B 111.2 . . ?
C19 C22 C21 87.3(4) . . ?
C19 C22 H22A 114.1 . . ?
C21 C22 H22A 114.1 . . ?
C19 C22 H22B 114.1 . . ?
C21 C22 H22B 114.1 . . ?
H22A C22 H22B 111.3 . . ?

loop_
_geom_bond_atom_site_label_1
_geom_bond_atom_site_label_2
_geom_bond_distance
_geom_bond_site_symmetry_2
_geom_bond_publ_flag
Co1 O2 1.905(3) . ?
Co1 O1 1.908(3) . ?
Co1 N2 1.987(4) . ?
Co1 N1 1.997(3) . ?
Br1 C2 1.900(4) . ?
Br2 C4 1.896(4) . ?
Br3 C13 1.881(5) . ?
Br4 C15 1.900(5) . ?
N1 C7 1.279(5) . ?
N1 C8 1.472(5) . ?
N2 C18 1.276(5) . ?
N2 C19 1.469(6) . ?
O1 C1 1.296(5) . ?
O2 C12 1.304(5) . ?
C1 C2 1.405(6) . ?
C1 C6 1.430(6) . ?
C2 C3 1.361(6) . ?
C3 C4 1.387(6) . ?
C3 H3 0.9300 . ?
C4 C5 1.369(6) . ?
C5 C6 1.409(6) . ?
C5 H5 0.9300 . ?
C6 C7 1.437(6) . ?
C7 H7 0.9300 . ?
C8 C11 1.519(7) . ?
C8 C9 1.526(7) . ?
C8 H8 0.9800 . ?
C9 C10 1.522(8) . ?
C9 H9A 0.9700 . ?
C9 H9B 0.9700 . ?
C10 C11 1.514(8) . ?
C10 H10A 0.9700 . ?
C10 H10B 0.9700 . ?
C11 H11A 0.9700 . ?
C11 H11B 0.9700 . ?
C12 C17 1.411(6) . ?
C12 C13 1.428(6) . ?
C13 C14 1.376(6) . ?
C14 C15 1.386(7) . ?
C14 H14 0.9300 . ?
C15 C16 1.354(6) . ?
C16 C17 1.401(6) . ?
C16 H16 0.9300 . ?
C17 C18 1.446(6) . ?
C18 H18 0.9300 . ?
C19 C20 1.521(6) . ?
C19 C22 1.522(7) . ?
C19 H19 0.9800 . ?
C20 C21 1.540(7) . ?
C20 H20A 0.9700 . ?
C20 H20B 0.9700 . ?
C21 C22 1.532(7) . ?
C21 H21A 0.9700 . ?
C21 H21B 0.9700 . ?
C22 H22A 0.9700 . ?
C22 H22B 0.9700 . ?
